data_7130384
loop_
_publ_author_name
'Krempner, Clemens'
'Manankandayalage, Chamila'
'Katakam, Nandakumar'
'Unruh, Daniel K.'
'Aquino, Adelia'

_publ_section_title
;
 Intramolecular Frustrated Lewis Pair Mediated Approach to the C=O Bond
 Activation and Cleavage of Carbon Dioxide
;
_journal_name_full 'Chemical Communications'
_journal_paper_doi 10.1039/D2CC03413A
_journal_year 2022
_chemical_formula_moiety 'C40 H60 B2 N6 O3, 2(C F3 O3 S), C H2 Cl2'
_chemical_formula_sum 'C43 H62 B2 Cl2 F6 N6 O9 S2'
_chemical_formula_weight 1077.62
_space_group_crystal_system triclinic
_space_group_IT_number 2
_space_group_name_Hall '-P 1'
_space_group_name_H-M_alt 'P -1'
_atom_sites_solution_hydrogens geom
_atom_sites_solution_primary dual
_audit_creation_date 2021-03-01
_audit_creation_method
;
Olex2 1.3-ac4
(compiled 2020.03.28 svn.rd84adfe8 for Rigaku Oxford Diffraction, GUI svn.r6032)
;
_audit_update_record
;
2021-12-10 deposited with the CCDC.	2022-07-22 downloaded from the CCDC.
;
_cell_angle_alpha 74.5510(10)
_cell_angle_beta 83.6470(10)
_cell_angle_gamma 75.3530(10)
_cell_formula_units_Z 2
_cell_length_a 12.96610(10)
_cell_length_b 13.2799(2)
_cell_length_c 15.5932(2)
_cell_measurement_reflns_used 30378
_cell_measurement_temperature 100.0(3)
_cell_measurement_theta_max 77.2980
_cell_measurement_theta_min 2.9320
_cell_volume 2501.15(6)
_computing_cell_refinement 'CrysAlisPro 1.171.41.99a (Rigaku OD, 2021)'
_computing_data_collection 'CrysAlisPro 1.171.41.99a (Rigaku OD, 2021)'
_computing_data_reduction 'CrysAlisPro 1.171.41.99a (Rigaku OD, 2021)'
_computing_molecular_graphics 'Olex2 1.3-ac4 (Dolomanov et al., 2009)'
_computing_publication_material 'Olex2 1.3-ac4 (Dolomanov et al., 2009)'
_computing_structure_refinement 'XL  (Sheldrick, 2008)'
_computing_structure_solution 'SHELXT 2018/2 (Sheldrick, 2018)'
_diffrn_ambient_environment N~2~
_diffrn_ambient_temperature 100.0(3)
_diffrn_detector 'Hybrid Pixel Array Detector'
_diffrn_detector_area_resol_mean 10.0000
_diffrn_detector_type HyPix
_diffrn_measured_fraction_theta_full 0.994
_diffrn_measured_fraction_theta_max 0.958
_diffrn_measurement_details
;
List of Runs (angles in degrees, time in seconds):

  # Type    Start    End  Width  t~exp~   \w     \q     \k     \f   Frames
#--------------------------------------------------------------------------
  1  \w    -83.00  -3.00   0.50    0.20    --  -47.95 112.00 171.00  160
  2  \w     25.00  89.00   0.50    0.20    --   47.95-112.00  79.00  128
  3  \w    -82.00 -13.00   0.50    0.81    --  -86.25 112.00 171.00  138
  4  \w   -159.00 -81.00   0.50    0.81    --  -86.25-112.00  79.00  156
  5  \w    103.00 178.00   0.50    0.81    --  107.74 112.00 171.00  150
  6  \w     35.00 108.00   0.50    0.81    --  107.74-112.00  79.00  146
  7  \w    -71.00  25.00   0.50    0.20    --  -47.95  77.00 -60.00  192
  8  \w   -120.00 -73.00   0.50    0.20    --  -47.95-125.00   0.00   94
  9  \w    -24.00  28.00   0.50    0.20    --  -47.95  19.00-120.00  104
 10  \w   -120.00 -73.00   0.50    0.20    --  -47.95-125.00-120.00   94
 11  \w    -86.00 -13.00   0.50    0.20    --  -47.95 125.00  90.00  146
 12  \w   -120.00 -73.00   0.50    0.20    --  -47.95-125.00 -90.00   94
 13  \w    -24.00  28.00   0.50    0.20    --  -47.95  19.00   0.00  104
 14  \w    -25.00  45.00   0.50    0.20    --   47.95 -38.00 150.00  140
 15  \w    -41.00 -13.00   0.50    0.81    --  -86.25  38.00  90.00   56
 16  \w   -159.00 -73.00   0.50    0.81    --  -86.25 -38.00 -30.00  172
 17  \w    -41.00 -13.00   0.50    0.81    --  -86.25  38.00 120.00   56
 18  \w    -41.00 -13.00   0.50    0.81    --  -86.25  38.00 -60.00   56
 19  \w    -41.00 -13.00   0.50    0.81    --  -86.25  38.00 -30.00   56
 20  \w    -41.00 -13.00   0.50    0.81    --  -86.25  38.00  30.00   56
 21  \w   -162.00 -73.00   0.50    0.81    --  -86.25 -19.00 120.00  178
 22  \w     95.00 178.00   0.50    0.81    --  107.74 125.00 -60.00  166
 23  \w     35.00  68.00   0.50    0.81    --  107.74 -57.00-120.00   66
 24  \w     35.00  68.00   0.50    0.81    --  107.74 -57.00-150.00   66
 25  \w     35.00 111.00   0.50    0.81    --  107.74-125.00  60.00  152
 26  \w     95.00 178.00   0.50    0.81    --  107.74  38.00 -90.00  166
 27  \w     35.00  68.00   0.50    0.81    --  107.74 -57.00 -90.00   66
 28  \w     35.00 111.00   0.50    0.81    --  107.74-125.00   0.00  152
 29  \w     35.00 106.00   0.50    0.81    --  107.74 -99.00 120.00  142
 30  \w     35.00 106.00   0.50    0.81    --  107.74 -99.00 150.00  142
 31  \w     95.00 178.00   0.50    0.81    --  107.74  38.00-150.00  166
 32  \w     35.00 111.00   0.50    0.81    --  107.74-125.00  30.00  152
 33  \w     35.00 106.00   0.50    0.81    --  107.74 -99.00 -90.00  142
 34  \w     35.00  68.00   0.50    0.81    --  107.74 -57.00 -30.00   66
 35  \w     35.00 111.00   0.50    0.81    --  107.74-125.00 -60.00  152
 36  \w     93.00 178.00   0.50    0.81    --  107.74  57.00  30.00  170
 37  \w     35.00 106.00   0.50    0.81    --  107.74 -99.00-150.00  142
 38  \w     95.00 149.50   0.50    0.81    --  107.74  38.00 150.00  109
;
_diffrn_measurement_device 'four-circle diffractometer'
_diffrn_measurement_device_type 'XtaLAB Synergy, Dualflex, HyPix'
_diffrn_measurement_method '\w scans'
_diffrn_orient_matrix_type 'CrysAlisPro convention (1999,Acta A55,543-557)'
_diffrn_orient_matrix_UB_11 -0.0426137000
_diffrn_orient_matrix_UB_12 0.0798902000
_diffrn_orient_matrix_UB_13 0.0585774000
_diffrn_orient_matrix_UB_21 -0.0484318000
_diffrn_orient_matrix_UB_22 0.0863045000
_diffrn_orient_matrix_UB_23 -0.0819227000
_diffrn_orient_matrix_UB_31 -0.1046523000
_diffrn_orient_matrix_UB_32 -0.0385678000
_diffrn_orient_matrix_UB_33 0.0196571000
_diffrn_radiation_monochromator mirror
_diffrn_radiation_probe x-ray
_diffrn_radiation_type 'Cu K\a'
_diffrn_radiation_wavelength 1.54184
_diffrn_reflns_av_R_equivalents 0.0364
_diffrn_reflns_av_unetI/netI 0.0297
_diffrn_reflns_Laue_measured_fraction_full 0.994
_diffrn_reflns_Laue_measured_fraction_max 0.958
_diffrn_reflns_limit_h_max 12
_diffrn_reflns_limit_h_min -16
_diffrn_reflns_limit_k_max 16
_diffrn_reflns_limit_k_min -16
_diffrn_reflns_limit_l_max 19
_diffrn_reflns_limit_l_min -19
_diffrn_reflns_number 41852
_diffrn_reflns_point_group_measured_fraction_full 0.994
_diffrn_reflns_point_group_measured_fraction_max 0.958
_diffrn_reflns_theta_full 67.684
_diffrn_reflns_theta_max 77.464
_diffrn_reflns_theta_min 2.943
_diffrn_source 'micro-focus sealed X-ray tube'
_diffrn_source_type 'PhotonJet (Cu) X-ray Source'
_exptl_absorpt_coefficient_mu 2.652
_exptl_absorpt_correction_T_max 1.000
_exptl_absorpt_correction_T_min 0.581
_exptl_absorpt_correction_type gaussian
_exptl_absorpt_process_details
;
CrysAlisPro 1.171.41.99a (Rigaku Oxford Diffraction, 2021)
Numerical absorption correction based on gaussian integration over
a multifaceted crystal model
Empirical absorption correction using spherical harmonics,
implemented in SCALE3 ABSPACK scaling algorithm.
;
_exptl_crystal_colour 'clear colourless'
_exptl_crystal_colour_lustre clear
_exptl_crystal_colour_primary colourless
_exptl_crystal_density_diffrn 1.431
_exptl_crystal_description block
_exptl_crystal_F_000 1128
_exptl_crystal_recrystallization_method 'Slow evaporation from dichloromethane'
_exptl_crystal_size_max 0.182
_exptl_crystal_size_mid 0.154
_exptl_crystal_size_min 0.122
_refine_diff_density_max 0.359
_refine_diff_density_min -0.381
_refine_diff_density_rms 0.050
_refine_ls_extinction_coef 0.00088(9)
_refine_ls_extinction_expression Fc^*^=kFc[1+0.001xFc^2^\l^3^/sin(2\q)]^-1/4^
_refine_ls_extinction_method 'SHELXL-2018/3 (Sheldrick 2018)'
_refine_ls_goodness_of_fit_ref 0.949
_refine_ls_hydrogen_treatment constr
_refine_ls_matrix_type full
_refine_ls_number_parameters 640
_refine_ls_number_reflns 10180
_refine_ls_number_restraints 0
_refine_ls_restrained_S_all 0.949
_refine_ls_R_factor_all 0.0371
_refine_ls_R_factor_gt 0.0342
_refine_ls_shift/su_max 0.002
_refine_ls_shift/su_mean 0.000
_refine_ls_structure_factor_coef Fsqd
_refine_ls_weighting_details 'w=1/[\s^2^(Fo^2^)+(0.0482P)^2^+1.6300P] where P=(Fo^2^+2Fc^2^)/3'
_refine_ls_weighting_scheme calc
_refine_ls_wR_factor_gt 0.0890
_refine_ls_wR_factor_ref 0.0913
_reflns_Friedel_coverage 0.000
_reflns_number_gt 9322
_reflns_number_total 10180
_reflns_threshold_expression 'I > 2\s(I)'
_cod_data_source_file d2cc03413a2.cif
_cod_data_source_block 11
_cod_database_code 7130384
_shelx_shelxl_version_number 2018/3
_chemical_oxdiff_formula 'C88  H124  B2  Cl4  F12  N12  O18  S4  '
_shelx_space_group_comment
;
The symmetry employed for this shelxl refinement is uniquely defined
by the following loop, which should always be used as a source of
symmetry information in preference to the above space-group names.
They are only intended as comments.
;
_shelx_estimated_absorpt_t_max 0.738
_shelx_estimated_absorpt_t_min 0.644
_reflns_odcompleteness_completeness 99.47
_reflns_odcompleteness_iscentric 1
_reflns_odcompleteness_theta 66.97
_olex2_refinement_description
;
1. Fixed Uiso
 At 1.2 times of:
  All C(H) groups, All C(H,H) groups
 At 1.5 times of:
  All C(H,H,H) groups
2.a Ternary CH refined with riding coordinates:
 C15(H15), C19(H19), C34(H34), C38(H38)
2.b Secondary CH2 refined with riding coordinates:
 C16(H16A,H16B), C17(H17A,H17B), C18(H18A,H18B), C20(H20A,H20B), C21(H21A,
 H21B), C22(H22A,H22B), C35(H35A,H35B), C36(H36A,H36B), C37(H37A,H37B),
 C39(H39A,H39B), C40(H40A,H40B), C41(H41A,H41B), C44(H44A,H44B)
2.c Aromatic/amide H refined with riding coordinates:
 C5(H5), C6(H6), C7(H7), C8(H8), C25(H25), C26(H26), C27(H27), C28(H28)
2.d Idealised Me refined as rotating group:
 C10(H10A,H10B,H10C), C11(H11A,H11B,H11C), C13(H13A,H13B,H13C), C14(H14A,H14B,
 H14C), C30(H30A,H30B,H30C), C31(H31A,H31B,H31C), C32(H32A,H32B,H32C), C33(H33A,
 H33B,H33C)
;
_olex2_exptl_crystal_mounting_method 'MiTeGen 50 micron MicroLoop'
_olex2_submission_original_sample_id kre21_07
_olex2_submission_special_instructions 'No special instructions were received'
_oxdiff_exptl_absorpt_empirical_details
;
Empirical correction (ABSPACK) includes:
- Absorption correction using spherical harmonics
- Frame scaling
- Detector area scaling
;
_oxdiff_exptl_absorpt_empirical_full_max 1.383
_oxdiff_exptl_absorpt_empirical_full_min 0.612

loop_
_space_group_symop_operation_xyz
'x, y, z'
'-x, -y, -z'

loop_
_atom_site_label
_atom_site_type_symbol
_atom_site_fract_x
_atom_site_fract_y
_atom_site_fract_z
_atom_site_U_iso_or_equiv
_atom_site_adp_type
_atom_site_occupancy
_atom_site_site_symmetry_order
_atom_site_calc_flag
_atom_site_refinement_flags_posn
_atom_site_refinement_flags_adp
_atom_site_refinement_flags_occupancy
_atom_site_disorder_assembly
_atom_site_disorder_group
O1 O 0.76365(8) 0.44964(8) 0.77669(7) 0.0167(2) Uani 1 1 d . . . . .
O2 O 0.71260(8) 0.62234(8) 0.70129(6) 0.0158(2) Uani 1 1 d . . . . .
O3 O 0.75860(9) 0.63999(9) 0.83178(7) 0.0238(2) Uani 1 1 d . . . . .
N1 N 0.59758(9) 0.51372(9) 0.72029(8) 0.0144(2) Uani 1 1 d . . . . .
N2 N 0.43973(9) 0.63159(9) 0.75257(8) 0.0169(2) Uani 1 1 d . . . . .
N7 N 0.52272(9) 0.66583(9) 0.60953(8) 0.0165(2) Uani 1 1 d . . . . .
N4 N 0.83370(9) 0.72011(9) 0.70031(8) 0.0144(2) Uani 1 1 d . . . . .
N5 N 0.82494(10) 0.83708(9) 0.55868(8) 0.0167(2) Uani 1 1 d . . . . .
N6 N 0.88184(10) 0.65213(9) 0.57298(8) 0.0164(2) Uani 1 1 d . . . . .
C1 C 0.69404(11) 0.52181(11) 0.73665(9) 0.0150(3) Uani 1 1 d . . . . .
C2 C 0.77111(11) 0.65806(11) 0.75180(10) 0.0165(3) Uani 1 1 d . . . . .
C3 C 0.57324(11) 0.40823(11) 0.73920(9) 0.0152(3) Uani 1 1 d . . . . .
C4 C 0.63995(11) 0.31997(11) 0.79324(9) 0.0171(3) Uani 1 1 d . . . . .
C5 C 0.60872(13) 0.22319(12) 0.80486(11) 0.0231(3) Uani 1 1 d . . . . .
H5 H 0.649428 0.159966 0.841929 0.028 Uiso 1 1 calc R U . . .
C6 C 0.52182(13) 0.21488(12) 0.76523(11) 0.0243(3) Uani 1 1 d . . . . .
H6 H 0.504325 0.147226 0.775519 0.029 Uiso 1 1 calc R U . . .
C7 C 0.46036(12) 0.30500(12) 0.71063(10) 0.0199(3) Uani 1 1 d . . . . .
H7 H 0.401251 0.299426 0.682679 0.024 Uiso 1 1 calc R U . . .
C8 C 0.48593(11) 0.40328(11) 0.69719(10) 0.0176(3) Uani 1 1 d . . . . .
H8 H 0.444752 0.466121 0.660054 0.021 Uiso 1 1 calc R U . . .
C9 C 0.51601(11) 0.60860(11) 0.69217(10) 0.0152(3) Uani 1 1 d . . . . .
C10 C 0.44963(13) 0.57870(13) 0.84801(10) 0.0231(3) Uani 1 1 d . . . . .
H10A H 0.417146 0.516738 0.862845 0.035 Uiso 1 1 calc R U . . .
H10B H 0.413081 0.629667 0.883135 0.035 Uiso 1 1 calc R U . . .
H10C H 0.525262 0.554476 0.861636 0.035 Uiso 1 1 calc R U . . .
C11 C 0.33332(12) 0.69999(12) 0.72797(11) 0.0225(3) Uani 1 1 d . . . . .
H11A H 0.330933 0.774006 0.729007 0.034 Uiso 1 1 calc R U . . .
H11B H 0.279024 0.673229 0.770575 0.034 Uiso 1 1 calc R U . . .
H11C H 0.319263 0.698189 0.667993 0.034 Uiso 1 1 calc R U . . .
C13 C 0.57793(12) 0.61846(12) 0.53716(10) 0.0218(3) Uani 1 1 d . . . . .
H13A H 0.608960 0.541857 0.561195 0.033 Uiso 1 1 calc R U . . .
H13B H 0.634775 0.654827 0.509621 0.033 Uiso 1 1 calc R U . . .
H13C H 0.526931 0.627055 0.492339 0.033 Uiso 1 1 calc R U . . .
C14 C 0.47771(13) 0.78255(12) 0.58294(11) 0.0244(3) Uani 1 1 d . . . . .
H14A H 0.408136 0.796562 0.557523 0.037 Uiso 1 1 calc R U . . .
H14B H 0.526086 0.816583 0.538374 0.037 Uiso 1 1 calc R U . . .
H14C H 0.468944 0.812162 0.635242 0.037 Uiso 1 1 calc R U . . .
C15 C 0.85774(12) 0.24580(12) 0.81930(10) 0.0214(3) Uani 1 1 d . . . . .
H15 H 0.864660 0.242561 0.755525 0.026 Uiso 1 1 calc R U . . .
C16 C 0.86097(13) 0.13174(12) 0.87913(12) 0.0260(3) Uani 1 1 d . . . . .
H16A H 0.814169 0.099121 0.854299 0.031 Uiso 1 1 calc R U . . .
H16B H 0.934653 0.087655 0.875981 0.031 Uiso 1 1 calc R U . . .
C17 C 0.82657(14) 0.12529(13) 0.97794(12) 0.0283(4) Uani 1 1 d . . . . .
H17A H 0.807152 0.055660 1.004386 0.034 Uiso 1 1 calc R U . . .
H17B H 0.888495 0.126103 1.009414 0.034 Uiso 1 1 calc R U . . .
C18 C 0.73248(13) 0.21574(13) 0.99479(11) 0.0259(3) Uani 1 1 d . . . . .
H18A H 0.728915 0.215484 1.058591 0.031 Uiso 1 1 calc R U . . .
H18B H 0.665632 0.200059 0.982557 0.031 Uiso 1 1 calc R U . . .
C19 C 0.73778(12) 0.32976(12) 0.93834(10) 0.0200(3) Uani 1 1 d . . . . .
H19 H 0.669819 0.381333 0.949475 0.024 Uiso 1 1 calc R U . . .
C20 C 0.83204(14) 0.36820(13) 0.96064(11) 0.0272(3) Uani 1 1 d . . . . .
H20A H 0.821491 0.446080 0.932630 0.033 Uiso 1 1 calc R U . . .
H20B H 0.830349 0.358565 1.025923 0.033 Uiso 1 1 calc R U . . .
C21 C 0.94317(14) 0.31071(14) 0.93055(13) 0.0313(4) Uani 1 1 d . . . . .
H21A H 0.994415 0.354525 0.931165 0.038 Uiso 1 1 calc R U . . .
H21B H 0.965768 0.241008 0.974397 0.038 Uiso 1 1 calc R U . . .
C22 C 0.94964(12) 0.29002(13) 0.83810(12) 0.0271(3) Uani 1 1 d . . . . .
H22A H 1.017928 0.238348 0.830762 0.033 Uiso 1 1 calc R U . . .
H22B H 0.950773 0.358168 0.792931 0.033 Uiso 1 1 calc R U . . .
C23 C 0.89762(11) 0.76964(11) 0.74108(9) 0.0153(3) Uani 1 1 d . . . . .
C24 C 0.86409(11) 0.79429(11) 0.82282(9) 0.0159(3) Uani 1 1 d . . . . .
C25 C 0.92931(12) 0.84686(12) 0.85271(10) 0.0204(3) Uani 1 1 d . . . . .
H25 H 0.910490 0.865714 0.907984 0.024 Uiso 1 1 calc R U . . .
C26 C 1.02017(13) 0.87241(13) 0.80477(11) 0.0231(3) Uani 1 1 d . . . . .
H26 H 1.060452 0.910370 0.826352 0.028 Uiso 1 1 calc R U . . .
C27 C 1.05197(12) 0.84251(12) 0.72554(10) 0.0206(3) Uani 1 1 d . . . . .
H27 H 1.114825 0.858451 0.693235 0.025 Uiso 1 1 calc R U . . .
C28 C 0.99132(11) 0.78917(11) 0.69384(10) 0.0172(3) Uani 1 1 d . . . . .
H28 H 1.013275 0.766175 0.640596 0.021 Uiso 1 1 calc R U . . .
C29 C 0.84608(11) 0.73620(11) 0.60644(9) 0.0149(3) Uani 1 1 d . . . . .
C30 C 0.89329(13) 0.87301(12) 0.48063(10) 0.0226(3) Uani 1 1 d . . . . .
H30A H 0.954847 0.814012 0.475496 0.034 Uiso 1 1 calc R U . . .
H30B H 0.918162 0.934097 0.487554 0.034 Uiso 1 1 calc R U . . .
H30C H 0.852431 0.894890 0.426793 0.034 Uiso 1 1 calc R U . . .
C31 C 0.74982(12) 0.92245(11) 0.59253(10) 0.0207(3) Uani 1 1 d . . . . .
H31A H 0.695087 0.892273 0.632114 0.031 Uiso 1 1 calc R U . . .
H31B H 0.715820 0.978618 0.542433 0.031 Uiso 1 1 calc R U . . .
H31C H 0.788461 0.953402 0.625613 0.031 Uiso 1 1 calc R U . . .
C32 C 0.93785(12) 0.54633(11) 0.62463(10) 0.0194(3) Uani 1 1 d . . . . .
H32A H 0.948972 0.551063 0.684450 0.029 Uiso 1 1 calc R U . . .
H32B H 1.007050 0.523428 0.594698 0.029 Uiso 1 1 calc R U . . .
H32C H 0.894862 0.493953 0.629187 0.029 Uiso 1 1 calc R U . . .
C33 C 0.86796(12) 0.65708(13) 0.47967(10) 0.0214(3) Uani 1 1 d . . . . .
H33A H 0.813562 0.721625 0.454783 0.032 Uiso 1 1 calc R U . . .
H33B H 0.845288 0.593196 0.476483 0.032 Uiso 1 1 calc R U . . .
H33C H 0.935751 0.659719 0.445458 0.032 Uiso 1 1 calc R U . . .
C34 C 0.76227(12) 0.71355(12) 0.98372(10) 0.0204(3) Uani 1 1 d . . . . .
H34 H 0.833985 0.664592 0.998039 0.024 Uiso 1 1 calc R U . . .
C35 C 0.67564(13) 0.64871(12) 1.01330(10) 0.0224(3) Uani 1 1 d . . . . .
H35A H 0.696026 0.584764 0.988469 0.027 Uiso 1 1 calc R U . . .
H35B H 0.674173 0.622891 1.079031 0.027 Uiso 1 1 calc R U . . .
C36 C 0.56321(13) 0.71057(13) 0.98518(10) 0.0228(3) Uani 1 1 d . . . . .
H36A H 0.532956 0.757864 1.025722 0.027 Uiso 1 1 calc R U . . .
H36B H 0.518133 0.658408 0.993044 0.027 Uiso 1 1 calc R U . . .
C37 C 0.55617(12) 0.77972(14) 0.88862(10) 0.0244(3) Uani 1 1 d . . . . .
H37A H 0.556177 0.732672 0.848901 0.029 Uiso 1 1 calc R U . . .
H37B H 0.486921 0.833207 0.883354 0.029 Uiso 1 1 calc R U . . .
C38 C 0.64562(12) 0.83992(12) 0.85474(10) 0.0189(3) Uani 1 1 d . . . . .
H38 H 0.643605 0.867744 0.788566 0.023 Uiso 1 1 calc R U . . .
C39 C 0.63808(14) 0.93449(12) 0.89789(12) 0.0270(3) Uani 1 1 d . . . . .
H39A H 0.694312 0.972664 0.869567 0.032 Uiso 1 1 calc R U . . .
H39B H 0.568244 0.985729 0.884768 0.032 Uiso 1 1 calc R U . . .
C40 C 0.64985(15) 0.90161(14) 0.99917(12) 0.0312(4) Uani 1 1 d . . . . .
H40A H 0.658974 0.964046 1.018330 0.037 Uiso 1 1 calc R U . . .
H40B H 0.583022 0.883297 1.028643 0.037 Uiso 1 1 calc R U . . .
C41 C 0.74363(14) 0.80605(15) 1.03123(11) 0.0286(4) Uani 1 1 d . . . . .
H41A H 0.731662 0.776215 1.095843 0.034 Uiso 1 1 calc R U . . .
H41B H 0.809545 0.832926 1.023159 0.034 Uiso 1 1 calc R U . . .
B1 B 0.74551(13) 0.32531(12) 0.83623(11) 0.0168(3) Uani 1 1 d . . . . .
B2 B 0.75975(13) 0.76680(13) 0.87993(11) 0.0168(3) Uani 1 1 d . . . . .
S2 S 0.36205(3) 1.03796(3) 0.65080(2) 0.02115(9) Uani 1 1 d . . . . .
F4 F 0.28205(11) 0.95427(10) 0.80701(8) 0.0510(3) Uani 1 1 d . . . . .
F5 F 0.32010(10) 1.10553(12) 0.79666(8) 0.0509(3) Uani 1 1 d . . . . .
F6 F 0.18148(9) 1.10093(10) 0.73605(8) 0.0407(3) Uani 1 1 d . . . . .
O7 O 0.46821(10) 0.98780(10) 0.68038(9) 0.0335(3) Uani 1 1 d . . . . .
O8 O 0.34575(10) 1.14749(10) 0.59822(8) 0.0331(3) Uani 1 1 d . . . . .
O9 O 0.31094(10) 0.97150(9) 0.61809(8) 0.0313(3) Uani 1 1 d . . . . .
C43 C 0.28268(14) 1.05045(14) 0.75295(11) 0.0267(3) Uani 1 1 d . . . . .
S1 S 0.77927(3) 0.35658(3) 0.50981(2) 0.01739(9) Uani 1 1 d . . . . .
F1 F 0.79543(9) 0.16427(8) 0.48979(7) 0.0339(2) Uani 1 1 d . . . . .
F2 F 0.68621(9) 0.20218(9) 0.59703(8) 0.0388(3) Uani 1 1 d . . . . .
F3 F 0.85568(9) 0.16506(8) 0.61282(7) 0.0344(2) Uani 1 1 d . . . . .
O4 O 0.88206(9) 0.35024(9) 0.46257(8) 0.0267(2) Uani 1 1 d . . . . .
O5 O 0.76854(9) 0.40057(9) 0.58641(7) 0.0242(2) Uani 1 1 d . . . . .
O6 O 0.68931(9) 0.39568(9) 0.45329(8) 0.0268(2) Uani 1 1 d . . . . .
C42 C 0.77861(13) 0.21492(12) 0.55582(11) 0.0231(3) Uani 1 1 d . . . . .
Cl1 Cl 1.17419(3) 0.37504(3) 0.72317(3) 0.03085(10) Uani 1 1 d . . . . .
Cl2 Cl 1.10770(4) 0.53368(3) 0.82948(3) 0.03622(11) Uani 1 1 d . . . . .
C44 C 1.19528(15) 0.49238(15) 0.74392(12) 0.0320(4) Uani 1 1 d . . . . .
H44A H 1.184935 0.550878 0.688660 0.038 Uiso 1 1 calc R U . . .
H44B H 1.269845 0.478818 0.760856 0.038 Uiso 1 1 calc R U . . .

loop_
_atom_site_aniso_label
_atom_site_aniso_U_11
_atom_site_aniso_U_22
_atom_site_aniso_U_33
_atom_site_aniso_U_23
_atom_site_aniso_U_13
_atom_site_aniso_U_12
O1 0.0156(5) 0.0161(5) 0.0178(5) -0.0014(4) -0.0032(4) -0.0044(4)
O2 0.0173(5) 0.0140(4) 0.0176(5) -0.0026(4) -0.0029(4) -0.0066(4)
O3 0.0315(6) 0.0297(6) 0.0158(5) -0.0070(4) 0.0037(4) -0.0180(5)
N1 0.0130(5) 0.0119(5) 0.0182(6) -0.0024(4) -0.0019(4) -0.0035(4)
N2 0.0154(6) 0.0171(6) 0.0187(6) -0.0050(5) -0.0005(5) -0.0046(5)
N7 0.0155(6) 0.0139(5) 0.0187(6) -0.0028(4) -0.0015(5) -0.0020(4)
N4 0.0157(6) 0.0135(5) 0.0152(6) -0.0042(4) -0.0007(4) -0.0052(4)
N5 0.0186(6) 0.0151(5) 0.0161(6) -0.0033(4) -0.0004(5) -0.0039(5)
N6 0.0168(6) 0.0162(6) 0.0169(6) -0.0057(5) -0.0002(5) -0.0037(4)
C1 0.0177(7) 0.0134(6) 0.0146(6) -0.0032(5) 0.0011(5) -0.0056(5)
C2 0.0155(7) 0.0151(6) 0.0203(7) -0.0058(5) -0.0011(5) -0.0046(5)
C3 0.0170(7) 0.0128(6) 0.0170(6) -0.0037(5) 0.0013(5) -0.0062(5)
C4 0.0175(7) 0.0156(6) 0.0174(7) -0.0020(5) -0.0003(5) -0.0048(5)
C5 0.0236(8) 0.0161(7) 0.0282(8) 0.0008(6) -0.0067(6) -0.0066(6)
C6 0.0257(8) 0.0178(7) 0.0302(8) -0.0016(6) -0.0037(6) -0.0104(6)
C7 0.0177(7) 0.0215(7) 0.0227(7) -0.0053(6) -0.0031(6) -0.0079(6)
C8 0.0154(7) 0.0175(7) 0.0193(7) -0.0035(5) -0.0027(5) -0.0028(5)
C9 0.0131(6) 0.0132(6) 0.0208(7) -0.0050(5) -0.0023(5) -0.0043(5)
C10 0.0260(8) 0.0263(8) 0.0175(7) -0.0050(6) 0.0018(6) -0.0089(6)
C11 0.0147(7) 0.0218(7) 0.0306(8) -0.0082(6) 0.0011(6) -0.0023(6)
C13 0.0226(7) 0.0224(7) 0.0184(7) -0.0058(6) 0.0012(6) -0.0017(6)
C14 0.0256(8) 0.0129(7) 0.0289(8) 0.0007(6) 0.0001(6) -0.0008(6)
C15 0.0191(7) 0.0208(7) 0.0218(7) -0.0038(6) -0.0012(6) -0.0014(6)
C16 0.0225(8) 0.0175(7) 0.0362(9) -0.0056(6) -0.0057(7) -0.0007(6)
C17 0.0264(8) 0.0200(7) 0.0326(9) 0.0055(6) -0.0068(7) -0.0051(6)
C18 0.0267(8) 0.0256(8) 0.0207(7) 0.0023(6) 0.0004(6) -0.0068(6)
C19 0.0197(7) 0.0192(7) 0.0189(7) -0.0024(6) -0.0021(6) -0.0023(6)
C20 0.0341(9) 0.0254(8) 0.0234(8) -0.0045(6) -0.0110(7) -0.0070(7)
C21 0.0245(8) 0.0279(8) 0.0410(10) 0.0008(7) -0.0164(7) -0.0085(7)
C22 0.0147(7) 0.0236(8) 0.0363(9) 0.0024(7) -0.0021(6) -0.0022(6)
C23 0.0157(7) 0.0124(6) 0.0183(7) -0.0032(5) -0.0042(5) -0.0037(5)
C24 0.0166(7) 0.0133(6) 0.0165(6) -0.0022(5) -0.0025(5) -0.0021(5)
C25 0.0221(7) 0.0224(7) 0.0192(7) -0.0077(6) -0.0020(6) -0.0065(6)
C26 0.0218(8) 0.0256(7) 0.0266(8) -0.0088(6) -0.0040(6) -0.0102(6)
C27 0.0153(7) 0.0223(7) 0.0241(7) -0.0042(6) -0.0005(6) -0.0062(6)
C28 0.0164(7) 0.0164(6) 0.0186(7) -0.0050(5) -0.0006(5) -0.0030(5)
C29 0.0127(6) 0.0168(6) 0.0163(6) -0.0041(5) -0.0019(5) -0.0046(5)
C30 0.0230(8) 0.0221(7) 0.0198(7) 0.0002(6) 0.0012(6) -0.0067(6)
C31 0.0257(8) 0.0135(6) 0.0209(7) -0.0046(5) -0.0017(6) -0.0002(6)
C32 0.0187(7) 0.0143(6) 0.0239(7) -0.0051(6) 0.0011(6) -0.0022(5)
C33 0.0231(8) 0.0255(7) 0.0181(7) -0.0105(6) -0.0011(6) -0.0045(6)
C34 0.0181(7) 0.0237(7) 0.0167(7) -0.0024(6) -0.0017(5) -0.0024(6)
C35 0.0263(8) 0.0208(7) 0.0169(7) -0.0003(6) 0.0025(6) -0.0056(6)
C36 0.0232(8) 0.0266(8) 0.0197(7) -0.0041(6) 0.0020(6) -0.0111(6)
C37 0.0177(7) 0.0320(8) 0.0225(8) -0.0020(6) -0.0014(6) -0.0090(6)
C38 0.0170(7) 0.0195(7) 0.0175(7) -0.0005(5) -0.0003(5) -0.0037(6)
C39 0.0268(8) 0.0153(7) 0.0347(9) -0.0047(6) 0.0058(7) -0.0018(6)
C40 0.0390(10) 0.0271(8) 0.0329(9) -0.0169(7) 0.0104(7) -0.0126(7)
C41 0.0319(9) 0.0412(9) 0.0189(7) -0.0125(7) 0.0017(6) -0.0158(7)
B1 0.0175(8) 0.0131(7) 0.0188(8) -0.0002(6) -0.0020(6) -0.0052(6)
B2 0.0180(8) 0.0157(7) 0.0181(7) -0.0056(6) -0.0009(6) -0.0050(6)
S2 0.02401(19) 0.01875(17) 0.01803(17) -0.00449(13) -0.00217(14) 0.00019(14)
F4 0.0636(8) 0.0490(7) 0.0315(6) 0.0113(5) 0.0037(5) -0.0219(6)
F5 0.0545(8) 0.0791(9) 0.0404(6) -0.0416(6) 0.0076(5) -0.0296(7)
F6 0.0300(6) 0.0541(7) 0.0385(6) -0.0203(5) 0.0075(5) -0.0053(5)
O7 0.0259(6) 0.0356(7) 0.0359(7) -0.0095(5) -0.0078(5) 0.0017(5)
O8 0.0358(7) 0.0246(6) 0.0298(6) 0.0032(5) 0.0047(5) -0.0039(5)
O9 0.0358(7) 0.0252(6) 0.0340(6) -0.0159(5) -0.0140(5) 0.0054(5)
C43 0.0316(9) 0.0310(8) 0.0203(7) -0.0068(6) 0.0002(6) -0.0122(7)
S1 0.01645(17) 0.01636(16) 0.01924(17) -0.00436(13) 0.00032(13) -0.00418(12)
F1 0.0500(6) 0.0249(5) 0.0318(5) -0.0131(4) 0.0020(5) -0.0128(4)
F2 0.0373(6) 0.0372(6) 0.0443(6) -0.0079(5) 0.0145(5) -0.0225(5)
F3 0.0431(6) 0.0239(5) 0.0308(5) 0.0000(4) -0.0089(4) -0.0021(4)
O4 0.0216(6) 0.0258(6) 0.0310(6) -0.0053(5) 0.0070(5) -0.0077(4)
O5 0.0277(6) 0.0222(5) 0.0247(6) -0.0100(4) -0.0021(4) -0.0044(4)
O6 0.0230(6) 0.0282(6) 0.0279(6) -0.0060(5) -0.0085(5) -0.0018(5)
C42 0.0253(8) 0.0212(7) 0.0230(7) -0.0057(6) 0.0018(6) -0.0069(6)
Cl1 0.0248(2) 0.0329(2) 0.0354(2) -0.00769(17) -0.00385(16) -0.00731(16)
Cl2 0.0436(3) 0.0316(2) 0.0286(2) -0.00399(16) -0.00196(18) -0.00354(18)
C44 0.0333(9) 0.0381(9) 0.0271(8) -0.0043(7) -0.0016(7) -0.0172(8)

loop_
_atom_type_symbol
_atom_type_description
_atom_type_scat_dispersion_real
_atom_type_scat_dispersion_imag
_atom_type_scat_source
C C 0.0181 0.0091 'International Tables Vol C Tables 4.2.6.8 and 6.1.1.4'
H H 0.0000 0.0000 'International Tables Vol C Tables 4.2.6.8 and 6.1.1.4'
B B 0.0090 0.0039 'International Tables Vol C Tables 4.2.6.8 and 6.1.1.4'
Cl Cl 0.3639 0.7018 'International Tables Vol C Tables 4.2.6.8 and 6.1.1.4'
F F 0.0727 0.0534 'International Tables Vol C Tables 4.2.6.8 and 6.1.1.4'
N N 0.0311 0.0180 'International Tables Vol C Tables 4.2.6.8 and 6.1.1.4'
O O 0.0492 0.0322 'International Tables Vol C Tables 4.2.6.8 and 6.1.1.4'
S S 0.3331 0.5567 'International Tables Vol C Tables 4.2.6.8 and 6.1.1.4'

loop_
_exptl_crystal_face_index_h
_exptl_crystal_face_index_k
_exptl_crystal_face_index_l
_exptl_crystal_face_perp_dist
-2 0 -1 0.0635
5 6 -3 0.0737
8 0 3 0.0873
0 -6 5 0.0804
-8 -4 0 0.0711
4 -3 -8 0.0443
-3 -7 -8 0.0611
-2 5 9 0.0664
7 2 -3 0.0663
5 7 6 0.0886
-6 0 6 0.0809
0 -2 9 0.0613
-6 -2 -7 0.0613
-7 3 3 0.0613
1 9 3 0.0670
-2 7 3 0.0636
-1 -8 -3 0.0775
2 -2 -9 0.0550
-4 -5 -9 0.0594
5 -5 -4 0.0778

loop_
_geom_angle_atom_site_label_1
_geom_angle_atom_site_label_2
_geom_angle_atom_site_label_3
_geom_angle
_geom_angle_site_symmetry_1
_geom_angle_site_symmetry_3
_geom_angle_publ_flag
C1 O1 B1 124.56(11) . . ?
C1 O2 C2 116.48(11) . . ?
C2 O3 B2 113.18(10) . . ?
C1 N1 C3 119.95(11) . . ?
C1 N1 C9 119.73(11) . . ?
C9 N1 C3 120.07(11) . . ?
C9 N2 C10 122.31(12) . . ?
C9 N2 C11 122.26(12) . . ?
C10 N2 C11 114.87(12) . . ?
C9 N7 C13 122.45(12) . . ?
C9 N7 C14 122.69(12) . . ?
C13 N7 C14 114.85(12) . . ?
C2 N4 C23 120.22(12) . . ?
C2 N4 C29 123.10(12) . . ?
C29 N4 C23 116.59(11) . . ?
C29 N5 C30 121.09(12) . . ?
C29 N5 C31 121.34(12) . . ?
C30 N5 C31 115.96(12) . . ?
C29 N6 C32 123.63(12) . . ?
C29 N6 C33 121.91(12) . . ?
C33 N6 C32 114.46(11) . . ?
O1 C1 O2 119.91(12) . . ?
O1 C1 N1 126.42(13) . . ?
N1 C1 O2 113.65(12) . . ?
O3 C2 O2 121.56(12) . . ?
O3 C2 N4 126.21(13) . . ?
N4 C2 O2 112.02(12) . . ?
C4 C3 N1 119.23(12) . . ?
C8 C3 N1 115.88(12) . . ?
C8 C3 C4 124.81(13) . . ?
C3 C4 C5 113.48(13) . . ?
C3 C4 B1 124.38(12) . . ?
C5 C4 B1 122.11(13) . . ?
C4 C5 H5 118.2 . . ?
C6 C5 C4 123.57(14) . . ?
C6 C5 H5 118.2 . . ?
C5 C6 H6 119.9 . . ?
C5 C6 C7 120.11(14) . . ?
C7 C6 H6 119.9 . . ?
C6 C7 H7 120.3 . . ?
C8 C7 C6 119.31(14) . . ?
C8 C7 H7 120.3 . . ?
C3 C8 H8 120.7 . . ?
C7 C8 C3 118.68(13) . . ?
C7 C8 H8 120.7 . . ?
N2 C9 N1 116.39(12) . . ?
N7 C9 N1 117.98(12) . . ?
N7 C9 N2 125.62(13) . . ?
N2 C10 H10A 109.5 . . ?
N2 C10 H10B 109.5 . . ?
N2 C10 H10C 109.5 . . ?
H10A C10 H10B 109.5 . . ?
H10A C10 H10C 109.5 . . ?
H10B C10 H10C 109.5 . . ?
N2 C11 H11A 109.5 . . ?
N2 C11 H11B 109.5 . . ?
N2 C11 H11C 109.5 . . ?
H11A C11 H11B 109.5 . . ?
H11A C11 H11C 109.5 . . ?
H11B C11 H11C 109.5 . . ?
N7 C13 H13A 109.5 . . ?
N7 C13 H13B 109.5 . . ?
N7 C13 H13C 109.5 . . ?
H13A C13 H13B 109.5 . . ?
H13A C13 H13C 109.5 . . ?
H13B C13 H13C 109.5 . . ?
N7 C14 H14A 109.5 . . ?
N7 C14 H14B 109.5 . . ?
N7 C14 H14C 109.5 . . ?
H14A C14 H14B 109.5 . . ?
H14A C14 H14C 109.5 . . ?
H14B C14 H14C 109.5 . . ?
C16 C15 H15 108.8 . . ?
C16 C15 B1 109.70(12) . . ?
C22 C15 H15 108.8 . . ?
C22 C15 C16 111.28(13) . . ?
C22 C15 B1 109.40(13) . . ?
B1 C15 H15 108.8 . . ?
C15 C16 H16A 108.3 . . ?
C15 C16 H16B 108.3 . . ?
H16A C16 H16B 107.4 . . ?
C17 C16 C15 115.78(13) . . ?
C17 C16 H16A 108.3 . . ?
C17 C16 H16B 108.3 . . ?
C16 C17 H17A 108.5 . . ?
C16 C17 H17B 108.5 . . ?
H17A C17 H17B 107.5 . . ?
C18 C17 C16 115.07(13) . . ?
C18 C17 H17A 108.5 . . ?
C18 C17 H17B 108.5 . . ?
C17 C18 H18A 108.5 . . ?
C17 C18 H18B 108.5 . . ?
C17 C18 C19 114.93(13) . . ?
H18A C18 H18B 107.5 . . ?
C19 C18 H18A 108.5 . . ?
C19 C18 H18B 108.5 . . ?
C18 C19 H19 108.6 . . ?
C18 C19 B1 106.54(12) . . ?
C20 C19 C18 112.94(13) . . ?
C20 C19 H19 108.6 . . ?
C20 C19 B1 111.39(12) . . ?
B1 C19 H19 108.6 . . ?
C19 C20 H20A 108.4 . . ?
C19 C20 H20B 108.4 . . ?
H20A C20 H20B 107.5 . . ?
C21 C20 C19 115.35(14) . . ?
C21 C20 H20A 108.4 . . ?
C21 C20 H20B 108.4 . . ?
C20 C21 H21A 108.6 . . ?
C20 C21 H21B 108.6 . . ?
H21A C21 H21B 107.6 . . ?
C22 C21 C20 114.77(13) . . ?
C22 C21 H21A 108.6 . . ?
C22 C21 H21B 108.6 . . ?
C15 C22 H22A 108.6 . . ?
C15 C22 H22B 108.6 . . ?
C21 C22 C15 114.84(13) . . ?
C21 C22 H22A 108.6 . . ?
C21 C22 H22B 108.6 . . ?
H22A C22 H22B 107.5 . . ?
C24 C23 N4 120.19(12) . . ?
C28 C23 N4 116.13(12) . . ?
C28 C23 C24 123.68(13) . . ?
C23 C24 C25 114.77(13) . . ?
C23 C24 B2 124.05(13) . . ?
C25 C24 B2 121.18(13) . . ?
C24 C25 H25 118.6 . . ?
C26 C25 C24 122.78(14) . . ?
C26 C25 H25 118.6 . . ?
C25 C26 H26 120.0 . . ?
C27 C26 C25 120.01(14) . . ?
C27 C26 H26 120.0 . . ?
C26 C27 H27 120.3 . . ?
C28 C27 C26 119.44(14) . . ?
C28 C27 H27 120.3 . . ?
C23 C28 H28 120.4 . . ?
C27 C28 C23 119.17(13) . . ?
C27 C28 H28 120.4 . . ?
N5 C29 N4 116.52(12) . . ?
N6 C29 N4 118.87(12) . . ?
N6 C29 N5 124.54(13) . . ?
N5 C30 H30A 109.5 . . ?
N5 C30 H30B 109.5 . . ?
N5 C30 H30C 109.5 . . ?
H30A C30 H30B 109.5 . . ?
H30A C30 H30C 109.5 . . ?
H30B C30 H30C 109.5 . . ?
N5 C31 H31A 109.5 . . ?
N5 C31 H31B 109.5 . . ?
N5 C31 H31C 109.5 . . ?
H31A C31 H31B 109.5 . . ?
H31A C31 H31C 109.5 . . ?
H31B C31 H31C 109.5 . . ?
N6 C32 H32A 109.5 . . ?
N6 C32 H32B 109.5 . . ?
N6 C32 H32C 109.5 . . ?
H32A C32 H32B 109.5 . . ?
H32A C32 H32C 109.5 . . ?
H32B C32 H32C 109.5 . . ?
N6 C33 H33A 109.5 . . ?
N6 C33 H33B 109.5 . . ?
N6 C33 H33C 109.5 . . ?
H33A C33 H33B 109.5 . . ?
H33A C33 H33C 109.5 . . ?
H33B C33 H33C 109.5 . . ?
C35 C34 H34 109.3 . . ?
C35 C34 C41 111.15(12) . . ?
C35 C34 B2 110.48(12) . . ?
C41 C34 H34 109.3 . . ?
C41 C34 B2 107.14(12) . . ?
B2 C34 H34 109.3 . . ?
C34 C35 H35A 108.5 . . ?
C34 C35 H35B 108.5 . . ?
H35A C35 H35B 107.5 . . ?
C36 C35 C34 114.93(12) . . ?
C36 C35 H35A 108.5 . . ?
C36 C35 H35B 108.5 . . ?
C35 C36 H36A 108.5 . . ?
C35 C36 H36B 108.5 . . ?
C35 C36 C37 115.17(12) . . ?
H36A C36 H36B 107.5 . . ?
C37 C36 H36A 108.5 . . ?
C37 C36 H36B 108.5 . . ?
C36 C37 H37A 108.3 . . ?
C36 C37 H37B 108.3 . . ?
H37A C37 H37B 107.4 . . ?
C38 C37 C36 115.93(13) . . ?
C38 C37 H37A 108.3 . . ?
C38 C37 H37B 108.3 . . ?
C37 C38 H38 109.4 . . ?
C37 C38 C39 113.20(13) . . ?
C37 C38 B2 112.55(12) . . ?
C39 C38 H38 109.4 . . ?
C39 C38 B2 102.80(12) . . ?
B2 C38 H38 109.4 . . ?
C38 C39 H39A 108.6 . . ?
C38 C39 H39B 108.6 . . ?
H39A C39 H39B 107.5 . . ?
C40 C39 C38 114.85(13) . . ?
C40 C39 H39A 108.6 . . ?
C40 C39 H39B 108.6 . . ?
C39 C40 H40A 108.7 . . ?
C39 C40 H40B 108.7 . . ?
H40A C40 H40B 107.6 . . ?
C41 C40 C39 114.42(13) . . ?
C41 C40 H40A 108.7 . . ?
C41 C40 H40B 108.7 . . ?
C34 C41 H41A 108.4 . . ?
C34 C41 H41B 108.4 . . ?
C40 C41 C34 115.55(13) . . ?
C40 C41 H41A 108.4 . . ?
C40 C41 H41B 108.4 . . ?
H41A C41 H41B 107.5 . . ?
C4 B1 O1 101.32(10) . . ?
C15 B1 O1 102.97(11) . . ?
C15 B1 C4 119.41(13) . . ?
C19 B1 O1 104.80(11) . . ?
C19 B1 C4 118.37(12) . . ?
C19 B1 C15 107.47(12) . . ?
C24 B2 O3 95.81(10) . . ?
C34 B2 O3 101.27(10) . . ?
C34 B2 C24 121.60(13) . . ?
C38 B2 O3 100.60(10) . . ?
C38 B2 C24 120.54(12) . . ?
C38 B2 C34 110.43(12) . . ?
O7 S2 O8 115.98(8) . . ?
O7 S2 O9 115.21(7) . . ?
O7 S2 C43 104.01(8) . . ?
O8 S2 O9 114.22(8) . . ?
O8 S2 C43 103.15(8) . . ?
O9 S2 C43 101.63(8) . . ?
F4 C43 S2 111.02(12) . . ?
F4 C43 F6 107.28(14) . . ?
F5 C43 S2 111.56(12) . . ?
F5 C43 F4 108.01(14) . . ?
F5 C43 F6 107.44(15) . . ?
F6 C43 S2 111.34(11) . . ?
O4 S1 O6 114.56(7) . . ?
O4 S1 C42 102.16(7) . . ?
O5 S1 O4 114.64(7) . . ?
O5 S1 O6 115.30(7) . . ?
O5 S1 C42 104.83(7) . . ?
O6 S1 C42 103.06(7) . . ?
F1 C42 S1 109.71(10) . . ?
F2 C42 S1 112.10(11) . . ?
F2 C42 F1 107.39(13) . . ?
F2 C42 F3 108.39(13) . . ?
F3 C42 S1 111.87(11) . . ?
F3 C42 F1 107.17(13) . . ?
Cl1 C44 Cl2 112.04(9) . . ?
Cl1 C44 H44A 109.2 . . ?
Cl1 C44 H44B 109.2 . . ?
Cl2 C44 H44A 109.2 . . ?
Cl2 C44 H44B 109.2 . . ?
H44A C44 H44B 107.9 . . ?

loop_
_geom_bond_atom_site_label_1
_geom_bond_atom_site_label_2
_geom_bond_distance
_geom_bond_site_symmetry_2
_geom_bond_publ_flag
O1 C1 1.2212(18) . ?
O1 B1 1.7248(18) . ?
O2 C1 1.3730(16) . ?
O2 C2 1.3908(17) . ?
O3 C2 1.2061(18) . ?
O3 B2 2.0220(19) . ?
N1 C1 1.3395(18) . ?
N1 C3 1.4601(16) . ?
N1 C9 1.4258(18) . ?
N2 C9 1.3239(19) . ?
N2 C10 1.4713(19) . ?
N2 C11 1.4743(19) . ?
N7 C9 1.3162(19) . ?
N7 C13 1.4675(19) . ?
N7 C14 1.4726(18) . ?
N4 C2 1.3505(18) . ?
N4 C23 1.4626(17) . ?
N4 C29 1.4186(18) . ?
N5 C29 1.3238(18) . ?
N5 C30 1.4697(18) . ?
N5 C31 1.4694(18) . ?
N6 C29 1.3149(18) . ?
N6 C32 1.4700(18) . ?
N6 C33 1.4678(18) . ?
C3 C4 1.398(2) . ?
C3 C8 1.393(2) . ?
C4 C5 1.404(2) . ?
C4 B1 1.614(2) . ?
C5 H5 0.9500 . ?
C5 C6 1.385(2) . ?
C6 H6 0.9500 . ?
C6 C7 1.385(2) . ?
C7 H7 0.9500 . ?
C7 C8 1.384(2) . ?
C8 H8 0.9500 . ?
C10 H10A 0.9800 . ?
C10 H10B 0.9800 . ?
C10 H10C 0.9800 . ?
C11 H11A 0.9800 . ?
C11 H11B 0.9800 . ?
C11 H11C 0.9800 . ?
C13 H13A 0.9800 . ?
C13 H13B 0.9800 . ?
C13 H13C 0.9800 . ?
C14 H14A 0.9800 . ?
C14 H14B 0.9800 . ?
C14 H14C 0.9800 . ?
C15 H15 1.0000 . ?
C15 C16 1.546(2) . ?
C15 C22 1.541(2) . ?
C15 B1 1.609(2) . ?
C16 H16A 0.9900 . ?
C16 H16B 0.9900 . ?
C16 C17 1.542(2) . ?
C17 H17A 0.9900 . ?
C17 H17B 0.9900 . ?
C17 C18 1.535(2) . ?
C18 H18A 0.9900 . ?
C18 H18B 0.9900 . ?
C18 C19 1.550(2) . ?
C19 H19 1.0000 . ?
C19 C20 1.542(2) . ?
C19 B1 1.600(2) . ?
C20 H20A 0.9900 . ?
C20 H20B 0.9900 . ?
C20 C21 1.538(3) . ?
C21 H21A 0.9900 . ?
C21 H21B 0.9900 . ?
C21 C22 1.528(3) . ?
C22 H22A 0.9900 . ?
C22 H22B 0.9900 . ?
C23 C24 1.396(2) . ?
C23 C28 1.395(2) . ?
C24 C25 1.407(2) . ?
C24 B2 1.602(2) . ?
C25 H25 0.9500 . ?
C25 C26 1.391(2) . ?
C26 H26 0.9500 . ?
C26 C27 1.386(2) . ?
C27 H27 0.9500 . ?
C27 C28 1.385(2) . ?
C28 H28 0.9500 . ?
C30 H30A 0.9800 . ?
C30 H30B 0.9800 . ?
C30 H30C 0.9800 . ?
C31 H31A 0.9800 . ?
C31 H31B 0.9800 . ?
C31 H31C 0.9800 . ?
C32 H32A 0.9800 . ?
C32 H32B 0.9800 . ?
C32 H32C 0.9800 . ?
C33 H33A 0.9800 . ?
C33 H33B 0.9800 . ?
C33 H33C 0.9800 . ?
C34 H34 1.0000 . ?
C34 C35 1.542(2) . ?
C34 C41 1.553(2) . ?
C34 B2 1.584(2) . ?
C35 H35A 0.9900 . ?
C35 H35B 0.9900 . ?
C35 C36 1.528(2) . ?
C36 H36A 0.9900 . ?
C36 H36B 0.9900 . ?
C36 C37 1.539(2) . ?
C37 H37A 0.9900 . ?
C37 H37B 0.9900 . ?
C37 C38 1.540(2) . ?
C38 H38 1.0000 . ?
C38 C39 1.553(2) . ?
C38 B2 1.577(2) . ?
C39 H39A 0.9900 . ?
C39 H39B 0.9900 . ?
C39 C40 1.536(2) . ?
C40 H40A 0.9900 . ?
C40 H40B 0.9900 . ?
C40 C41 1.535(3) . ?
C41 H41A 0.9900 . ?
C41 H41B 0.9900 . ?
S2 O7 1.4368(13) . ?
S2 O8 1.4423(12) . ?
S2 O9 1.4452(13) . ?
S2 C43 1.8209(17) . ?
F4 C43 1.331(2) . ?
F5 C43 1.324(2) . ?
F6 C43 1.333(2) . ?
S1 O4 1.4440(11) . ?
S1 O5 1.4426(11) . ?
S1 O6 1.4437(12) . ?
S1 C42 1.8279(16) . ?
F1 C42 1.3436(18) . ?
F2 C42 1.3233(19) . ?
F3 C42 1.3325(19) . ?
Cl1 C44 1.7640(19) . ?
Cl2 C44 1.7636(19) . ?
C44 H44A 0.9900 . ?
C44 H44B 0.9900 . ?

loop_
_geom_torsion_atom_site_label_1
_geom_torsion_atom_site_label_2
_geom_torsion_atom_site_label_3
_geom_torsion_atom_site_label_4
_geom_torsion
_geom_torsion_site_symmetry_1
_geom_torsion_site_symmetry_2
_geom_torsion_site_symmetry_3
_geom_torsion_site_symmetry_4
_geom_torsion_publ_flag
N1 C3 C4 C5 -178.96(13) . . . . ?
N1 C3 C4 B1 -1.0(2) . . . . ?
N1 C3 C8 C7 178.40(13) . . . . ?
N4 C23 C24 C25 -176.73(12) . . . . ?
N4 C23 C24 B2 3.0(2) . . . . ?
N4 C23 C28 C27 175.65(13) . . . . ?
C1 O1 B1 C4 20.39(17) . . . . ?
C1 O1 B1 C15 144.44(13) . . . . ?
C1 O1 B1 C19 -103.26(14) . . . . ?
C1 O2 C2 O3 -39.05(19) . . . . ?
C1 O2 C2 N4 145.95(12) . . . . ?
C1 N1 C3 C4 15.28(19) . . . . ?
C1 N1 C3 C8 -161.73(13) . . . . ?
C1 N1 C9 N2 -104.83(15) . . . . ?
C1 N1 C9 N7 74.84(17) . . . . ?
C2 O2 C1 O1 -38.41(18) . . . . ?
C2 O2 C1 N1 143.22(12) . . . . ?
C2 N4 C23 C24 -27.90(19) . . . . ?
C2 N4 C23 C28 151.87(13) . . . . ?
C2 N4 C29 N5 125.01(14) . . . . ?
C2 N4 C29 N6 -58.05(19) . . . . ?
C3 N1 C1 O1 -9.4(2) . . . . ?
C3 N1 C1 O2 168.87(11) . . . . ?
C3 N1 C9 N2 69.46(16) . . . . ?
C3 N1 C9 N7 -110.87(14) . . . . ?
C3 C4 C5 C6 1.4(2) . . . . ?
C3 C4 B1 O1 -13.65(17) . . . . ?
C3 C4 B1 C15 -125.70(15) . . . . ?
C3 C4 B1 C19 100.19(16) . . . . ?
C4 C3 C8 C7 1.6(2) . . . . ?
C4 C5 C6 C7 0.1(3) . . . . ?
C5 C4 B1 O1 164.11(13) . . . . ?
C5 C4 B1 C15 52.1(2) . . . . ?
C5 C4 B1 C19 -82.06(18) . . . . ?
C5 C6 C7 C8 -0.9(2) . . . . ?
C6 C7 C8 C3 0.1(2) . . . . ?
C8 C3 C4 C5 -2.2(2) . . . . ?
C8 C3 C4 B1 175.70(14) . . . . ?
C9 N1 C1 O1 164.92(13) . . . . ?
C9 N1 C1 O2 -16.83(18) . . . . ?
C9 N1 C3 C4 -158.99(13) . . . . ?
C9 N1 C3 C8 23.99(18) . . . . ?
C10 N2 C9 N1 13.82(19) . . . . ?
C10 N2 C9 N7 -165.82(13) . . . . ?
C11 N2 C9 N1 -157.19(12) . . . . ?
C11 N2 C9 N7 23.2(2) . . . . ?
C13 N7 C9 N1 26.66(19) . . . . ?
C13 N7 C9 N2 -153.70(14) . . . . ?
C14 N7 C9 N1 -151.86(13) . . . . ?
C14 N7 C9 N2 27.8(2) . . . . ?
C15 C16 C17 C18 38.5(2) . . . . ?
C16 C15 C22 C21 -66.23(17) . . . . ?
C16 C15 B1 O1 172.11(11) . . . . ?
C16 C15 B1 C4 -76.73(16) . . . . ?
C16 C15 B1 C19 61.79(15) . . . . ?
C16 C17 C18 C19 -43.7(2) . . . . ?
C17 C18 C19 C20 -65.30(18) . . . . ?
C17 C18 C19 B1 57.30(17) . . . . ?
C18 C19 C20 C21 70.63(18) . . . . ?
C18 C19 B1 O1 -174.61(11) . . . . ?
C18 C19 B1 C4 73.47(16) . . . . ?
C18 C19 B1 C15 -65.56(14) . . . . ?
C19 C20 C21 C22 41.5(2) . . . . ?
C20 C19 B1 O1 -51.04(15) . . . . ?
C20 C19 B1 C4 -162.96(13) . . . . ?
C20 C19 B1 C15 58.02(15) . . . . ?
C20 C21 C22 C15 -44.85(19) . . . . ?
C22 C15 C16 C17 73.21(17) . . . . ?
C22 C15 B1 O1 49.79(14) . . . . ?
C22 C15 B1 C4 160.94(13) . . . . ?
C22 C15 B1 C19 -60.53(15) . . . . ?
C23 N4 C2 O2 177.08(11) . . . . ?
C23 N4 C2 O3 2.4(2) . . . . ?
C23 N4 C29 N5 -58.42(16) . . . . ?
C23 N4 C29 N6 118.52(14) . . . . ?
C23 C24 C25 C26 0.0(2) . . . . ?
C23 C24 B2 O3 26.56(16) . . . . ?
C23 C24 B2 C34 133.60(15) . . . . ?
C23 C24 B2 C38 -79.39(18) . . . . ?
C24 C23 C28 C27 -4.6(2) . . . . ?
C24 C25 C26 C27 -2.4(2) . . . . ?
C25 C24 B2 O3 -153.76(12) . . . . ?
C25 C24 B2 C34 -46.7(2) . . . . ?
C25 C24 B2 C38 100.30(17) . . . . ?
C25 C26 C27 C28 1.3(2) . . . . ?
C26 C27 C28 C23 2.0(2) . . . . ?
C28 C23 C24 C25 3.5(2) . . . . ?
C28 C23 C24 B2 -176.78(13) . . . . ?
C29 N4 C2 O2 -6.47(18) . . . . ?
C29 N4 C2 O3 178.80(14) . . . . ?
C29 N4 C23 C24 155.43(13) . . . . ?
C29 N4 C23 C28 -24.81(17) . . . . ?
C30 N5 C29 N4 138.24(13) . . . . ?
C30 N5 C29 N6 -38.5(2) . . . . ?
C31 N5 C29 N4 -26.77(19) . . . . ?
C31 N5 C29 N6 156.48(14) . . . . ?
C32 N6 C29 N4 -17.8(2) . . . . ?
C32 N6 C29 N5 158.87(13) . . . . ?
C33 N6 C29 N4 161.86(12) . . . . ?
C33 N6 C29 N5 -21.5(2) . . . . ?
C34 C35 C36 C37 43.71(19) . . . . ?
C35 C34 C41 C40 -72.89(17) . . . . ?
C35 C34 B2 O3 -49.19(14) . . . . ?
C35 C34 B2 C24 -153.29(13) . . . . ?
C35 C34 B2 C38 56.74(16) . . . . ?
C35 C36 C37 C38 -39.7(2) . . . . ?
C36 C37 C38 C39 -70.99(18) . . . . ?
C36 C37 C38 B2 45.05(19) . . . . ?
C37 C38 C39 C40 62.75(18) . . . . ?
C37 C38 B2 O3 52.99(14) . . . . ?
C37 C38 B2 C24 156.28(13) . . . . ?
C37 C38 B2 C34 -53.38(16) . . . . ?
C38 C39 C40 C41 46.8(2) . . . . ?
C39 C38 B2 O3 175.11(10) . . . . ?
C39 C38 B2 C24 -81.60(15) . . . . ?
C39 C38 B2 C34 68.74(14) . . . . ?
C39 C40 C41 C34 -40.2(2) . . . . ?
C41 C34 C35 C36 66.35(17) . . . . ?
C41 C34 B2 O3 -170.40(11) . . . . ?
C41 C34 B2 C24 85.50(16) . . . . ?
C41 C34 B2 C38 -64.48(15) . . . . ?
B1 O1 C1 O2 171.32(11) . . . . ?
B1 O1 C1 N1 -10.5(2) . . . . ?
B1 C4 C5 C6 -176.59(15) . . . . ?
B1 C15 C16 C17 -47.99(18) . . . . ?
B1 C15 C22 C21 55.14(17) . . . . ?
B1 C19 C20 C21 -49.22(18) . . . . ?
B2 O3 C2 O2 -138.88(12) . . . . ?
B2 O3 C2 N4 35.4(2) . . . . ?
B2 C24 C25 C26 -179.72(14) . . . . ?
B2 C34 C35 C36 -52.45(17) . . . . ?
B2 C34 C41 C40 47.90(17) . . . . ?
B2 C38 C39 C40 -58.93(16) . . . . ?
O7 S2 C43 F4 -63.51(14) . . . . ?
O7 S2 C43 F5 57.02(15) . . . . ?
O7 S2 C43 F6 177.04(11) . . . . ?
O8 S2 C43 F4 175.03(12) . . . . ?
O8 S2 C43 F5 -64.44(14) . . . . ?
O8 S2 C43 F6 55.58(13) . . . . ?
O9 S2 C43 F4 56.47(13) . . . . ?
O9 S2 C43 F5 176.99(13) . . . . ?
O9 S2 C43 F6 -62.99(13) . . . . ?
O4 S1 C42 F1 -56.04(12) . . . . ?
O4 S1 C42 F2 -175.25(12) . . . . ?
O4 S1 C42 F3 62.76(12) . . . . ?
O5 S1 C42 F1 -175.92(11) . . . . ?
O5 S1 C42 F2 64.87(13) . . . . ?
O5 S1 C42 F3 -57.12(12) . . . . ?
O6 S1 C42 F1 63.07(12) . . . . ?
O6 S1 C42 F2 -56.14(13) . . . . ?
O6 S1 C42 F3 -178.14(11) . . . . ?

loop_
_exptl_oxdiff_crystal_face_indexfrac_h
_exptl_oxdiff_crystal_face_indexfrac_k
_exptl_oxdiff_crystal_face_indexfrac_l
_exptl_oxdiff_crystal_face_x
_exptl_oxdiff_crystal_face_y
_exptl_oxdiff_crystal_face_z
-1.9988 0.0001 -0.9995 0.0266 0.1787 0.1895
4.8824 6.4471 -2.9326 0.1352 0.5602 -0.8172
7.6530 -0.3555 3.3174 -0.1602 -0.6731 -0.7220
0.1765 -6.1365 4.7128 -0.2217 -0.9242 0.3108
-8.0283 -4.1553 -0.0544 0.0070 0.0347 0.9994
3.9438 -2.9181 -7.9287 -0.8656 0.2067 -0.4560
-2.8898 -6.7755 -8.0331 -0.8887 0.2133 0.4058
-1.6297 4.7310 8.7509 0.9600 -0.2297 0.1601
7.4962 1.9480 -3.4315 -0.3648 0.0862 -0.9271
5.3218 6.9462 6.2036 0.6915 -0.1665 -0.7029
-6.2447 0.3211 5.8774 0.6360 -0.1513 0.7567
0.3667 -1.7140 9.0119 0.3753 -0.9040 0.2049
-6.4989 -1.9983 -7.1406 -0.3010 0.7273 0.6168
-6.5710 3.1962 2.6706 0.6918 0.3753 0.6169
1.0628 8.5427 2.9779 0.8116 0.4418 -0.3822
-2.2028 7.4144 3.2826 0.8785 0.4777 0.0091
-0.6005 -8.4639 -3.0515 -0.8293 -0.4514 0.3293
2.0082 -2.1171 -9.4697 -0.8094 0.4958 -0.3147
-3.6494 -5.0988 -9.0463 -0.7817 0.4778 0.4007
4.9437 -5.0556 -3.9557 -0.8463 -0.3517 -0.4001
